data_4103141
loop_
_publ_author_name
'Helen V. Goulding'
'Sarah E. Hulse'
'William Clegg'
'Ross W. Harrington'
'Helen Y. Playford'
'Richard I. Walton'
'Andrew M. Fogg'

_publ_section_title
;
 Yb3O(OH)6Cl.2H2O: An Anion-Exchangeable Hydroxide with a Cationic
 Inorganic Framework Structure
;
_journal_name_full 'Journal of the American Chemical Society'
_journal_page_first 13618
_journal_page_last 13620
_journal_paper_doi 10.1021/ja104636x
_journal_volume 132
_journal_year 2010
_chemical_formula_moiety 'H6 O7 Yb3 +,Cl -,2 H2 O'
_chemical_formula_sum 'Cl H10 O9 Yb3'
_chemical_formula_weight 708.65
_chemical_name_systematic
;
 ?
;
_space_group_IT_number 63
_symmetry_cell_setting orthorhombic
_symmetry_space_group_name_Hall '-C 2c 2'
_symmetry_space_group_name_H-M 'C m c m'
_atom_sites_solution_hydrogens none
_atom_sites_solution_primary direct
_atom_sites_solution_secondary difmap
_audit_creation_method SHELXL-97
_cell_angle_alpha 90.00
_cell_angle_beta 90.00
_cell_angle_gamma 90.00
_cell_formula_units_Z 4
_cell_length_a 12.863(10)
_cell_length_b 19.259(15)
_cell_length_c 3.596(3)
_cell_measurement_reflns_used 993
_cell_measurement_temperature 120(2)
_cell_measurement_theta_max 25.04
_cell_measurement_theta_min 3.07
_cell_volume 890.8(12)
_computing_cell_refinement 'Bruker APEX2'
_computing_data_collection 'Rigaku CrystalClear'
_computing_data_reduction 'Bruker APEX2'
_computing_molecular_graphics 'Bruker SHELXTL'
_computing_publication_material 'Bruker SHELXTL and local programs'
_computing_structure_refinement 'Bruker SHELXTL'
_computing_structure_solution 'Bruker SHELXTL'
_diffrn_ambient_temperature 120(2)
_diffrn_measured_fraction_theta_full 0.977
_diffrn_measured_fraction_theta_max 0.977
_diffrn_measurement_device_type 'Crystal Logics diffractometer and Rigaku Saturn 724+ detector'
_diffrn_measurement_method 'thick-slice \w scans'
_diffrn_radiation_monochromator 'double crystal silicon'
_diffrn_radiation_source 'Diamond beamline I19'
_diffrn_radiation_type synchrotron
_diffrn_radiation_wavelength 0.6889
_diffrn_reflns_av_R_equivalents 0.0762
_diffrn_reflns_av_sigmaI/netI 0.0537
_diffrn_reflns_limit_h_max 16
_diffrn_reflns_limit_h_min -16
_diffrn_reflns_limit_k_max 23
_diffrn_reflns_limit_k_min -17
_diffrn_reflns_limit_l_max 4
_diffrn_reflns_limit_l_min -4
_diffrn_reflns_number 3810
_diffrn_reflns_theta_full 25.48
_diffrn_reflns_theta_max 25.48
_diffrn_reflns_theta_min 3.44
_diffrn_standards_number 0
_exptl_absorpt_coefficient_mu 28.958
_exptl_absorpt_correction_T_max 0.760
_exptl_absorpt_correction_T_min 0.600
_exptl_absorpt_correction_type multi-scan
_exptl_absorpt_process_details SADABS
_exptl_crystal_colour colourless
_exptl_crystal_density_diffrn 5.284
_exptl_crystal_density_method 'not measured'
_exptl_crystal_description block
_exptl_crystal_F_000 1236
_exptl_crystal_size_max 0.02
_exptl_crystal_size_mid 0.01
_exptl_crystal_size_min 0.01
_platon_squeeze_details
;
;
_refine_diff_density_max 4.701
_refine_diff_density_min -3.659
_refine_diff_density_rms 0.905
_refine_ls_extinction_coef 0.0007(3)
_refine_ls_extinction_expression Fc^*^=kFc[1+0.001xFc^2^\l^3^/sin(2\q)]^-1/4^
_refine_ls_extinction_method SHELXL
_refine_ls_goodness_of_fit_ref 0.986
_refine_ls_hydrogen_treatment none
_refine_ls_matrix_type full
_refine_ls_number_parameters 38
_refine_ls_number_reflns 546
_refine_ls_number_restraints 44
_refine_ls_restrained_S_all 0.961
_refine_ls_R_factor_all 0.0749
_refine_ls_R_factor_gt 0.0582
_refine_ls_shift/su_max 0.000
_refine_ls_shift/su_mean 0.000
_refine_ls_structure_factor_coef Fsqd
_refine_ls_weighting_details 'calc w=1/[\s^2^(Fo^2^)+(0.1072P)^2^+0.0000P] where P=(Fo^2^+2Fc^2^)/3'
_refine_ls_weighting_scheme calc
_refine_ls_wR_factor_gt 0.1418
_refine_ls_wR_factor_ref 0.1485
_reflns_number_gt 409
_reflns_number_total 546
_reflns_threshold_expression I>2\s(I)
_cod_data_source_file ja104636x_si_001.cif
_cod_data_source_block ssi1043
_cod_database_code 4103141

loop_
_symmetry_equiv_pos_as_xyz
'x, y, z'
'-x, -y, z+1/2'
'-x, y, -z+1/2'
'x, -y, -z'
'x+1/2, y+1/2, z'
'-x+1/2, -y+1/2, z+1/2'
'-x+1/2, y+1/2, -z+1/2'
'x+1/2, -y+1/2, -z'
'-x, -y, -z'
'x, y, -z-1/2'
'x, -y, z-1/2'
'-x, y, z'
'-x+1/2, -y+1/2, -z'
'x+1/2, y+1/2, -z-1/2'
'x+1/2, -y+1/2, z-1/2'
'-x+1/2, y+1/2, z'

loop_
_atom_site_label
_atom_site_type_symbol
_atom_site_fract_x
_atom_site_fract_y
_atom_site_fract_z
_atom_site_U_iso_or_equiv
_atom_site_adp_type
_atom_site_occupancy
_atom_site_symmetry_multiplicity
_atom_site_calc_flag
_atom_site_refinement_flags
Yb1 Yb 0.0000 0.08198(9) 0.2500 0.0255(6) Uani 1 4 d SU
Yb2 Yb 0.13748(11) 0.21476(6) -0.2500 0.0292(5) Uani 1 2 d SU
O1 O 0.0000 0.1486(14) -0.2500 0.025(4) Uani 1 4 d SU
O2 O 0.0000 0.2856(14) -0.2500 0.032(4) Uani 1 4 d SU
O3 O 0.1793(16) 0.2825(10) -0.7500 0.031(4) Uani 1 2 d SU
O4 O 0.1604(14) 0.1426(10) -0.7500 0.031(4) Uani 1 2 d SU
O5 O -0.083(3) -0.019(2) 0.2500 0.041(7) Uani 0.50 2 d SPU

loop_
_atom_site_aniso_label
_atom_site_aniso_U_11
_atom_site_aniso_U_22
_atom_site_aniso_U_33
_atom_site_aniso_U_23
_atom_site_aniso_U_13
_atom_site_aniso_U_12
Yb1 0.0440(11) 0.0253(10) 0.0070(7) 0.000 0.000 0.000
Yb2 0.0483(9) 0.0337(9) 0.0057(6) 0.000 0.000 -0.0090(5)
O1 0.033(7) 0.031(7) 0.011(6) 0.000 0.000 0.000
O2 0.037(7) 0.035(7) 0.022(8) 0.000 0.000 0.000
O3 0.040(7) 0.036(7) 0.017(6) 0.000 0.000 -0.012(6)
O4 0.032(7) 0.035(7) 0.028(6) 0.000 0.000 -0.003(6)
O5 0.041(11) 0.034(9) 0.049(11) 0.000 0.000 -0.005(8)

loop_
_atom_type_symbol
_atom_type_description
_atom_type_scat_dispersion_real
_atom_type_scat_dispersion_imag
_atom_type_scat_source
O O 0.0106 0.0060 'International Tables Vol C Tables 4.2.6.8 and 6.1.1.4'
H H 0.0000 0.0000 'International Tables Vol C Tables 4.2.6.8 and 6.1.1.4'
Cl Cl 0.1182 0.1501 'International Tables Vol C Tables 4.2.6.8 and 6.1.1.4'
Yb Yb -0.4795 5.2907 'International Tables Vol C Tables 4.2.6.8 and 6.1.1.4'

loop_
_geom_angle_atom_site_label_1
_geom_angle_atom_site_label_2
_geom_angle_atom_site_label_3
_geom_angle
_geom_angle_site_symmetry_1
_geom_angle_site_symmetry_3
O1 Yb1 O1 109.0(11) 1_556 .
O1 Yb1 O5 120.6(6) 1_556 .
O1 Yb1 O5 120.6(6) . .
O1 Yb1 O4 73.4(3) 1_556 1_556
O1 Yb1 O4 73.4(3) . 1_556
O5 Yb1 O4 148.2(12) . 1_556
O1 Yb1 O4 73.4(3) 1_556 3_554
O1 Yb1 O4 73.4(3) . 3_554
O5 Yb1 O4 90.8(12) . 3_554
O4 Yb1 O4 121.0(10) 1_556 3_554
O1 Yb1 O5 153.7(9) 1_556 9
O1 Yb1 O5 71.6(9) . 9
O5 Yb1 O5 76.9(12) . 9
O4 Yb1 O5 82.0(10) 1_556 9
O4 Yb1 O5 129.1(8) 3_554 9
O1 Yb1 O5 71.6(9) 1_556 9_556
O1 Yb1 O5 153.7(9) . 9_556
O5 Yb1 O5 76.9(12) . 9_556
O4 Yb1 O5 82.0(10) 1_556 9_556
O4 Yb1 O5 129.1(8) 3_554 9_556
O5 Yb1 O5 96.3(15) 9 9_556
O1 Yb2 O2 73.4(9) . .
O1 Yb2 O3 121.6(5) . 1_556
O2 Yb2 O3 80.7(6) . 1_556
O1 Yb2 O3 121.6(5) . .
O2 Yb2 O3 80.7(6) . .
O3 Yb2 O3 103.8(7) 1_556 .
O1 Yb2 O4 75.5(5) . .
O2 Yb2 O4 118.2(5) . .
O3 Yb2 O4 158.9(7) 1_556 .
O3 Yb2 O4 72.5(6) . .
O1 Yb2 O4 75.5(5) . 1_556
O2 Yb2 O4 118.2(5) . 1_556
O3 Yb2 O4 72.5(6) 1_556 1_556
O3 Yb2 O4 158.9(7) . 1_556
O4 Yb2 O4 103.3(8) . 1_556
O1 Yb2 O3 145.5(7) . 13_554
O2 Yb2 O3 141.1(7) . 13_554
O3 Yb2 O3 75.6(6) 1_556 13_554
O3 Yb2 O3 75.6(6) . 13_554
O4 Yb2 O3 83.4(5) . 13_554
O4 Yb2 O3 83.4(5) 1_556 13_554
Yb2 O1 Yb2 108.4(11) . 3_554
Yb2 O1 Yb1 109.85(4) . 1_554
Yb2 O1 Yb1 109.85(4) 3_554 1_554
Yb2 O1 Yb1 109.85(4) . .
Yb2 O1 Yb1 109.85(4) 3_554 .
Yb1 O1 Yb1 109.0(11) 1_554 .
Yb2 O2 Yb2 104.7(11) 3_554 .
Yb2 O3 Yb2 103.8(7) 1_554 .
Yb2 O3 Yb2 104.4(6) 1_554 13_554
Yb2 O3 Yb2 104.4(6) . 13_554
Yb2 O4 Yb2 103.3(8) . 1_554
Yb2 O4 Yb1 100.8(6) . 1_554
Yb2 O4 Yb1 100.8(6) 1_554 1_554
Yb1 O5 Yb1 103.1(12) . 9
Yb1 O5 Yb1 103.1(12) . 9_556
Yb1 O5 Yb1 96.3(15) 9 9_556

loop_
_geom_bond_atom_site_label_1
_geom_bond_atom_site_label_2
_geom_bond_distance
_geom_bond_site_symmetry_2
Yb1 O1 2.209(15) 1_556
Yb1 O1 2.209(15) .
Yb1 O5 2.22(4) .
Yb1 O4 2.370(19) 1_556
Yb1 O4 2.370(19) 3_554
Yb1 O5 2.41(3) 9
Yb1 O5 2.41(3) 9_556
Yb2 O1 2.180(16) .
Yb2 O2 2.234(17) .
Yb2 O3 2.286(12) 1_556
Yb2 O3 2.286(12) .
Yb2 O4 2.292(12) .
Yb2 O4 2.292(12) 1_556
Yb2 O3 2.36(2) 13_554
O1 Yb2 2.180(16) 3_554
O1 Yb1 2.209(15) 1_554
O2 Yb2 2.234(17) 3_554
O3 Yb2 2.286(12) 1_554
O3 Yb2 2.36(2) 13_554
O4 Yb2 2.292(12) 1_554
O4 Yb1 2.370(19) 1_554
O5 Yb1 2.41(3) 9
O5 Yb1 2.41(3) 9_556

loop_
_platon_squeeze_void_nr
_platon_squeeze_void_average_x
_platon_squeeze_void_average_y
_platon_squeeze_void_average_z
_platon_squeeze_void_volume
_platon_squeeze_void_count_electrons
_platon_squeeze_void_content
1 0.000 0.500 -0.089 135 171 ' '
2 0.500 0.000 -0.089 135 171 ' '
